data_4314242
loop_
_publ_author_name
'Alexander J. Norquist'
'Michael B. Doran'
'Paul M. Thomas'
'Dermot O'Hare'

_publ_section_title
;
 Controlled Structural Variations in Templated Uranium Sulfates
;
_journal_name_full 'Inorganic Chemistry'
_journal_page_first 5949
_journal_page_last 5953
_journal_paper_doi 10.1021/ic034343k
_journal_volume 42
_journal_year 2003
_chemical_compound_source
;
?
;
_chemical_formula_moiety ' C6 H21 N3 O25.50 S4 U2 '
_chemical_formula_sum 'C6 H21 N3 O25.5 S4 U2'
_chemical_formula_weight 1147.56
_space_group_IT_number 14
_symmetry_cell_setting monoclinic
_symmetry_space_group_name_Hall '-P 2yab'
_symmetry_space_group_name_H-M 'P 1 21/a 1'
_audit_creation_date 02-06-03
_audit_creation_method CRYSTALS_ver_12-03-99
_cell_angle_alpha 90
_cell_angle_beta 99.9216(9)
_cell_angle_gamma 90
_cell_formula_units_Z 4
_cell_length_a 15.7673(4)
_cell_length_b 10.5813(3)
_cell_length_c 16.7710(5)
_cell_measurement_reflns_used 5703
_cell_measurement_temperature 150
_cell_measurement_theta_max 27
_cell_measurement_theta_min 5
_cell_volume 2756.20(13)
_computing_cell_refinement
; 
 Denzo/Scalepack (Otwinowski & Minor, 1996) 
;
_computing_data_collection
; 
 COLLECT (Nonius BV, 1997) 
;
_computing_data_reduction
; 
 Denzo/Scalepack (Otwinowski & Minor, 1996) 
;
_computing_structure_solution
; 
 SIR92 (Altomare et al, 1994) 
;
_diffrn_ambient_temperature 150
_diffrn_measured_fraction_theta_max 0.988
_diffrn_measurement_device_type
; 
Enraf Nonius Kappa CCD 
;
_diffrn_measurement_method \w
_diffrn_radiation_monochromator graphite
_diffrn_radiation_type 'Mo K\a'
_diffrn_radiation_wavelength 0.71073
_diffrn_reflns_av_R_equivalents 0.03
_diffrn_reflns_limit_h_max 20
_diffrn_reflns_limit_h_min -20
_diffrn_reflns_limit_k_max 13
_diffrn_reflns_limit_k_min -13
_diffrn_reflns_limit_l_max 21
_diffrn_reflns_limit_l_min -21
_diffrn_reflns_number 11507
_diffrn_reflns_theta_max 27.41
_diffrn_reflns_theta_min 5.18
_diffrn_standards_decay_% 0.00
_diffrn_standards_interval_count 0
_diffrn_standards_interval_time 0
_diffrn_standards_number 0
_exptl_absorpt_coefficient_mu 12.147
_exptl_absorpt_correction_T_max 0.62
_exptl_absorpt_correction_T_min 0.30
_exptl_absorpt_correction_type multi-scan
_exptl_crystal_colour ' yellow '
_exptl_crystal_density_diffrn 2.765
_exptl_crystal_density_meas ?
_exptl_crystal_description ' rod '
_exptl_crystal_F_000 2039.011
_exptl_crystal_size_max 0.06
_exptl_crystal_size_mid 0.10
_exptl_crystal_size_min 0.04
_refine_diff_density_max 1.07
_refine_diff_density_min -2.00
_refine_ls_extinction_coef 25.4(24)
_refine_ls_extinction_method 'Larson 1970 Crystallographic Computing eq 22'
_refine_ls_goodness_of_fit_ref 0.8453
_refine_ls_number_parameters 371
_refine_ls_number_reflns 4252
_refine_ls_R_factor_gt 0.0310
_refine_ls_shift/su_max 0.001408
_refine_ls_structure_factor_coef Fsqd
_refine_ls_weighting_details
;
Chebychev polynomial with 4 parameters, Carruthers & Watkin , 1979, 
 5.78     6.77     3.28    0.461    
;
_refine_ls_weighting_scheme calc
_refine_ls_wR_factor_ref 0.0725
_reflns_limit_h_max 20
_reflns_limit_h_min -20
_reflns_limit_k_max 13
_reflns_limit_k_min 0
_reflns_limit_l_max 21
_reflns_limit_l_min 0
_reflns_number_gt 4252
_reflns_number_total 6203
_reflns_threshold_expression >3.00\s(I)
_cod_data_source_file ic034343ksi20030331_112107_2.cif
_cod_data_source_block USO-16
_cod_depositor_comments
;
The following automatic conversions were performed:

'_symmetry_cell_setting' value 'Monoclinic ' changed to 'monoclinic'
according to the built-in table from CIF Core dictionary named
'cif_core.dic' version 2.4.1 from 2010-06-29.

Automatic conversion script
Id: cif_fix_values 1646 2011-03-28 12:23:43Z adriana 

The following automatic conversions were performed:

'_exptl_crystal_density_meas' value 'not measured' was changed to '?'
- the value is perceived as not measured.

Automatic conversion script
Id: cif_fix_values 3008 2015-01-20 13:52:24Z robertas 
;
_cod_original_cell_volume 2756.2
_cod_original_sg_symbol_H-M 'P 1 21/a 1 '
_cod_original_formula_sum ' C6 H21 N3 O25.50 S4 U2 '
_cod_database_code 4314242

loop_
_symmetry_equiv_pos_as_xyz
x,y,z
-x,-y,-z
-x+1/2,y+1/2,-z
x+1/2,-y+1/2,z

loop_
_atom_site_label
_atom_site_type_symbol
_atom_site_fract_x
_atom_site_fract_y
_atom_site_fract_z
_atom_site_U_iso_or_equiv
_atom_site_occupancy
_atom_site_adp_type
U1 U 0.60874(2) -0.49569(3) 0.665979(19) 0.0117 1.0000 Uani
U2 U 0.712647(19) -0.17816(3) 0.951538(19) 0.0082 1.0000 Uani
S1 S 0.66663(13) -0.50053(19) 0.88257(12) 0.0123 1.0000 Uani
S4 S 0.78174(13) 0.1269(2) 0.87207(13) 0.0143 1.0000 Uani
S2 S 0.64222(13) -0.1717(2) 0.73310(12) 0.0139 1.0000 Uani
S3 S 0.44519(17) -0.3299(2) 0.52641(14) 0.0249 1.0000 Uani
O11 O 0.6463(4) -0.3699(5) 0.9047(4) 0.0145 1.0000 Uani
O3 O 0.6864(4) -0.4995(6) 0.7983(4) 0.0194 1.0000 Uani
O13 O 0.7464(4) -0.5443(6) 0.9353(4) 0.0190 1.0000 Uani
O9 O 0.6093(4) -0.1048(6) 0.9364(4) 0.0203 1.0000 Uani
O20 O 0.8307(4) 0.1223(6) 0.8049(4) 0.0222 1.0000 Uani
O5 O 0.5340(5) -0.3753(7) 0.5571(4) 0.0300 1.0000 Uani
O10 O 0.7085(4) -0.1879(6) 0.8064(3) 0.0152 1.0000 Uani
O16 O 0.6876(4) -0.1423(6) 0.6657(4) 0.0203 1.0000 Uani
O21 O 0.6925(4) 0.1661(6) 0.8445(4) 0.0225 1.0000 Uani
O2 O 0.5126(4) -0.5336(6) 0.7022(4) 0.0192 1.0000 Uani
O25 O 0.6732(6) -0.8994(7) 0.6010(5) 0.0388 1.0000 Uani
O8 O 0.8137(4) -0.2538(6) 0.9655(4) 0.0165 1.0000 Uani
O4 O 0.5936(4) -0.2928(6) 0.7174(4) 0.0186 1.0000 Uani
O14 O 0.7856(4) -0.0006(6) 0.9105(4) 0.0199 1.0000 Uani
O17 O 0.5818(4) -0.0715(6) 0.7439(4) 0.0232 1.0000 Uani
O1 O 0.7055(5) -0.4536(7) 0.6328(4) 0.0288 1.0000 Uani
O19 O 0.3844(6) -0.3960(8) 0.5669(5) 0.0415 1.0000 Uani
O12 O 0.6737(4) -0.2826(5) 1.0658(4) 0.0155 1.0000 Uani
O7 O 0.6660(5) -0.7048(7) 0.7057(4) 0.0316 1.0000 Uani
O15 O 0.5935(4) -0.5805(6) 0.8892(4) 0.0224 1.0000 Uani
O23 O 0.3338(6) -0.6354(9) 0.5782(5) 0.0473 1.0000 Uani
O18 O 0.4406(6) -0.1939(7) 0.5380(5) 0.0394 1.0000 Uani
O6 O 0.5720(5) -0.6430(7) 0.5622(4) 0.0337 1.0000 Uani
O22 O 0.4611(6) -0.385(1) 0.9085(7) 0.0596 1.0000 Uani
O24 O 0.6850(8) -0.1838(9) 0.5104(6) 0.0614 1.0000 Uani
O26 O 0.035(1) 0.5627(14) 0.450(1) 0.0331 0.5000 Uani
N2 N 0.4367(5) -0.0237(7) 0.8048(5) 0.0192 1.0000 Uani
N1 N 0.4772(5) 0.2418(7) 0.8192(5) 0.0202 1.0000 Uani
N3 N 0.3739(6) -0.3573(8) 0.7492(7) 0.0382 1.0000 Uani
C2 C 0.4383(7) 0.0444(9) 0.8834(6) 0.0245 1.0000 Uani
C3 C 0.4080(6) 0.0651(9) 0.7354(6) 0.0240 1.0000 Uani
C1 C 0.4999(6) 0.1548(9) 0.8898(6) 0.0232 1.0000 Uani
C6 C 0.3905(7) -0.222(1) 0.7297(7) 0.0307 1.0000 Uani
C5 C 0.3819(6) -0.1387(9) 0.8027(7) 0.0238 1.0000 Uani
C4 C 0.4716(6) 0.1760(9) 0.7404(6) 0.0223 1.0000 Uani
H1 H 0.6633 -0.7650 0.6721 0.0500 1.0000 Uiso
H12 H 0.4561 -0.0155 0.9297 0.0315 1.0000 Uiso
H13 H 0.3785 0.0764 0.8861 0.0315 1.0000 Uiso
H14 H 0.3488 0.0979 0.7379 0.0293 1.0000 Uiso
H15 H 0.4060 0.0189 0.6824 0.0293 1.0000 Uiso
H10 H 0.4975 0.2025 0.9413 0.0274 1.0000 Uiso
H11 H 0.5598 0.1220 0.8916 0.0274 1.0000 Uiso
H20 H 0.4499 -0.2129 0.7163 0.0403 1.0000 Uiso
H21 H 0.3475 -0.1939 0.6811 0.0403 1.0000 Uiso
H18 H 0.4000 -0.1890 0.8538 0.0308 1.0000 Uiso
H19 H 0.3201 -0.1128 0.7998 0.0308 1.0000 Uiso
H16 H 0.5299 0.1428 0.7345 0.0290 1.0000 Uiso
H17 H 0.4519 0.2369 0.6949 0.0290 1.0000 Uiso
H7 H 0.3793 -0.4131 0.7021 0.0481 1.0000 Uiso
H8 H 0.4168 -0.3850 0.7974 0.0481 1.0000 Uiso
H9 H 0.3144 -0.3660 0.7622 0.0481 1.0000 Uiso
H6 H 0.4962 -0.0523 0.7996 0.0241 1.0000 Uiso
H4 H 0.5225 0.3097 0.8229 0.0248 1.0000 Uiso
H5 H 0.4204 0.2824 0.8218 0.0248 1.0000 Uiso
H2 H 0.6898 -0.7177 0.7552 0.0359 1.0000 Uiso
H3 H 0.7500 -0.1866 0.6841 0.0500 1.0000 Uiso

loop_
_atom_site_aniso_label
_atom_site_aniso_U_11
_atom_site_aniso_U_22
_atom_site_aniso_U_33
_atom_site_aniso_U_23
_atom_site_aniso_U_13
_atom_site_aniso_U_12
U1 0.01559(16) 0.01091(15) 0.00828(15) -0.00053(12) 0.00103(11) 0.00052(12)
U2 0.00819(14) 0.00701(14) 0.00927(15) -0.00025(12) 0.0012(1) 0.00008(12)
S1 0.0156(9) 0.0104(9) 0.0100(9) -0.0014(8) 0.0000(7) 0.0005(8)
S4 0.016(1) 0.0144(9) 0.014(1) -0.0013(8) 0.0060(8) -0.0021(8)
S2 0.0137(9) 0.0128(9) 0.015(1) -0.0006(8) 0.0018(7) 0.0008(8)
S3 0.0444(14) 0.016(1) 0.013(1) -0.0029(9) -0.000(1) 0.004(1)
O11 0.015(3) 0.012(3) 0.018(3) -0.002(2) 0.003(2) -0.001(2)
O3 0.017(3) 0.024(3) 0.019(3) -0.001(3) 0.007(2) -0.002(3)
O13 0.021(3) 0.018(3) 0.016(3) 0.001(2) -0.002(3) 0.004(3)
O9 0.022(3) 0.018(3) 0.021(3) -0.004(3) 0.006(3) 0.005(3)
O20 0.029(4) 0.026(3) 0.014(3) 0.001(3) 0.009(3) -0.005(3)
O5 0.041(4) 0.025(4) 0.020(4) 0.004(3) -0.005(3) -0.002(3)
O10 0.011(3) 0.024(3) 0.009(3) -0.001(2) -0.003(2) 0.002(2)
O16 0.018(3) 0.027(3) 0.017(3) 0.002(3) 0.006(2) 0.001(3)
O21 0.013(3) 0.024(3) 0.029(4) -0.001(3) 0.002(3) 0.000(3)
O2 0.023(3) 0.014(3) 0.019(3) 0.001(2) -0.000(3) -0.000(2)
O25 0.069(6) 0.024(4) 0.022(4) -0.000(3) 0.004(4) 0.003(4)
O8 0.019(3) 0.013(3) 0.018(3) -0.002(2) 0.005(2) 0.001(2)
O4 0.020(3) 0.015(3) 0.019(3) -0.006(2) -0.004(3) 0.001(2)
O14 0.034(4) 0.010(3) 0.017(3) -0.000(2) 0.007(3) -0.002(3)
O17 0.025(3) 0.019(3) 0.027(4) 0.005(3) 0.006(3) 0.003(3)
O1 0.028(4) 0.035(4) 0.028(4) 0.000(3) 0.016(3) -0.002(3)
O19 0.067(6) 0.029(4) 0.033(4) 0.001(3) 0.019(4) -0.005(4)
O12 0.020(3) 0.011(3) 0.015(3) 0.005(2) 0.002(2) 0.004(2)
O7 0.056(5) 0.019(3) 0.017(3) -0.008(3) -0.005(3) 0.008(3)
O15 0.016(3) 0.020(3) 0.029(4) 0.004(3) -0.001(3) -0.006(3)
O23 0.055(5) 0.058(6) 0.030(4) -0.011(4) 0.009(4) -0.030(5)
O18 0.072(6) 0.020(4) 0.023(4) -0.001(3) -0.002(4) 0.004(4)
O6 0.055(5) 0.022(4) 0.020(4) -0.002(3) -0.004(3) 0.008(3)
O22 0.031(5) 0.054(6) 0.098(8) 0.016(6) 0.020(5) 0.010(4)
O24 0.113(9) 0.034(5) 0.045(5) -0.000(4) 0.035(6) -0.003(6)
O26 0.032(8) 0.024(8) 0.042(9) -0.005(7) 0.003(7) 0.001(6)
N2 0.019(4) 0.012(4) 0.030(4) -0.002(3) 0.013(3) -0.004(3)
N1 0.022(4) 0.013(4) 0.026(4) 0.001(3) 0.005(3) -0.005(3)
N3 0.022(4) 0.016(4) 0.081(8) -0.018(5) 0.017(5) -0.003(3)
C2 0.031(5) 0.019(4) 0.025(5) -0.001(4) 0.010(4) -0.003(4)
C3 0.024(5) 0.025(5) 0.024(5) -0.000(4) 0.005(4) -0.004(4)
C1 0.014(4) 0.025(5) 0.030(5) 0.001(4) 0.004(4) 0.002(4)
C6 0.026(5) 0.030(5) 0.040(6) -0.015(5) 0.018(5) -0.006(4)
C5 0.021(5) 0.012(4) 0.040(6) -0.005(4) 0.009(4) -0.007(4)
C4 0.030(5) 0.014(4) 0.026(5) 0.001(4) 0.014(4) -0.004(4)

loop_
_atom_type_symbol
_atom_type_scat_dispersion_real
_atom_type_scat_dispersion_imag
_atom_type_scat_Cromer_Mann_a1
_atom_type_scat_Cromer_Mann_b1
_atom_type_scat_Cromer_Mann_a2
_atom_type_scat_Cromer_Mann_b2
_atom_type_scat_Cromer_Mann_a3
_atom_type_scat_Cromer_Mann_b3
_atom_type_scat_Cromer_Mann_a4
_atom_type_scat_Cromer_Mann_b4
_atom_type_scat_Cromer_Mann_c
_atom_type_scat_source
'U   ' -10.6730 9.6540 36.0228 0.5293 23.4128 3.3253 14.9491 16.0927 4.1880 100.6130 13.3966 International_Tables_Vol_IV_Table_2.2B
'S   ' 0.1246 0.1234 6.9053 1.4679 5.2034 22.2151 1.4379 0.2536 1.5863 56.1720 0.8669 International_Tables_Vol_IV_Table_2.2B
'O   ' 0.0106 0.0060 3.0485 13.2771 2.2868 5.7011 1.5463 0.3239 0.8670 32.9089 0.2508 International_Tables_Vol_IV_Table_2.2B
'N   ' 0.0061 0.0033 12.2126 0.0057 3.1322 9.8933 2.0125 28.9975 1.1663 0.5826 -11.5290 International_Tables_Vol_IV_Table_2.2B
'C   ' 0.0033 0.0016 2.3100 20.8439 1.0200 10.2075 1.5886 0.5687 0.8650 51.6512 0.2156 International_Tables_Vol_IV_Table_2.2B
'H   ' 0.0000 0.0000 0.4930 10.5109 0.3229 26.1257 0.1402 3.1424 0.0408 57.7997 0.0030 International_Tables_Vol_IV_Table_2.2B

loop_
_geom_angle_atom_site_label_1
_geom_angle_site_symmetry_1
_geom_angle_atom_site_label_2
_geom_angle_site_symmetry_2
_geom_angle_atom_site_label_3
_geom_angle_site_symmetry_3
_geom_angle
_geom_angle_publ_flag
O3 . U1 . O5 . 148.1(2) yes
O3 . U1 . O2 . 90.6(2) yes
O5 . U1 . O2 . 92.6(3) yes
O3 . U1 . O4 . 74.7(2) yes
O5 . U1 . O4 . 73.9(2) yes
O2 . U1 . O4 . 86.2(3) yes
O3 . U1 . O1 . 87.9(3) yes
O5 . U1 . O1 . 87.9(3) yes
O2 . U1 . O1 . 177.9(3) yes
O4 . U1 . O1 . 91.9(3) yes
O3 . U1 . O7 . 67.5(2) yes
O5 . U1 . O7 . 144.2(2) yes
O2 . U1 . O7 . 89.9(3) yes
O4 . U1 . O7 . 142.0(2) yes
O1 . U1 . O7 . 90.9(3) yes
O3 . U1 . O6 . 135.8(2) yes
O5 . U1 . O6 . 76.0(2) yes
O2 . U1 . O6 . 89.2(3) yes
O4 . U1 . O6 . 149.2(2) yes
O1 . U1 . O6 . 92.9(3) yes
O7 . U1 . O6 . 68.3(2) yes
O11 . U2 . O13 3_657 145.8(2) yes
O11 . U2 . O9 . 89.1(3) yes
O13 3_657 U2 . O9 . 88.3(3) yes
O11 . U2 . O10 . 72.3(2) yes
O13 3_657 U2 . O10 . 141.8(2) yes
O9 . U2 . O10 . 90.6(2) yes
O11 . U2 . O8 . 89.6(2) yes
O13 3_657 U2 . O8 . 92.8(3) yes
O9 . U2 . O8 . 178.7(3) yes
O10 . U2 . O8 . 89.0(2) yes
O11 . U2 . O14 . 142.9(2) yes
O13 3_657 U2 . O14 . 71.3(2) yes
O9 . U2 . O14 . 95.2(3) yes
O10 . U2 . O14 . 70.9(2) yes
O8 . U2 . O14 . 85.7(3) yes
O11 . U2 . O12 . 73.0(2) yes
O13 3_657 U2 . O12 . 72.9(2) yes
O9 . U2 . O12 . 87.7(3) yes
O10 . U2 . O12 . 145.2(2) yes
O8 . U2 . O12 . 92.0(2) yes
O14 . U2 . O12 . 143.9(2) yes
O11 . S1 . O3 . 108.6(4) yes
O11 . S1 . O13 . 109.9(4) yes
O3 . S1 . O13 . 105.8(4) yes
O11 . S1 . O15 . 108.4(4) yes
O3 . S1 . O15 . 111.9(4) yes
O13 . S1 . O15 . 112.1(4) yes
O20 . S4 . O21 . 111.8(4) yes
O20 . S4 . O14 . 108.2(4) yes
O21 . S4 . O14 . 111.0(4) yes
O20 . S4 . O12 3_657 108.0(4) yes
O21 . S4 . O12 3_657 110.4(4) yes
O14 . S4 . O12 3_657 107.3(4) yes
O10 . S2 . O16 . 107.2(4) yes
O10 . S2 . O4 . 108.3(4) yes
O16 . S2 . O4 . 110.4(4) yes
O10 . S2 . O17 . 111.4(4) yes
O16 . S2 . O17 . 110.9(4) yes
O4 . S2 . O17 . 108.6(4) yes
O5 . S3 . O19 . 110.0(5) yes
O5 . S3 . O18 . 109.8(5) yes
O19 . S3 . O18 . 111.3(5) yes
O5 . S3 . O6 2_646 106.3(4) yes
O19 . S3 . O6 2_646 110.7(5) yes
O18 . S3 . O6 2_646 108.6(4) yes

loop_
_geom_bond_atom_site_label_1
_geom_bond_site_symmetry_1
_geom_bond_atom_site_label_2
_geom_bond_site_symmetry_2
_geom_bond_distance
_geom_bond_publ_flag
U1 . O3 . 2.343(6) yes
U1 . O5 . 2.367(7) yes
U1 . O2 . 1.774(6) yes
U1 . O4 . 2.342(6) yes
U1 . O1 . 1.768(7) yes
U1 . O7 . 2.438(7) yes
U1 . O6 . 2.333(7) yes
U2 . O11 . 2.355(6) yes
U2 . O13 3_657 2.368(6) yes
U2 . O9 . 1.783(6) yes
U2 . O10 . 2.427(6) yes
U2 . O8 . 1.763(6) yes
U2 . O14 . 2.366(6) yes
U2 . O12 . 2.382(6) yes
S1 . O11 . 1.481(6) yes
S1 . O3 . 1.499(6) yes
S1 . O13 . 1.481(6) yes
S1 . O15 . 1.449(6) yes
S4 . O20 . 1.472(6) yes
S4 . O21 . 1.463(6) yes
S4 . O14 . 1.492(6) yes
S4 . O12 3_657 1.498(6) yes
S2 . O10 . 1.479(6) yes
S2 . O16 . 1.472(6) yes
S2 . O4 . 1.493(6) yes
S2 . O17 . 1.457(7) yes
S3 . O5 . 1.486(8) yes
S3 . O19 . 1.447(9) yes
S3 . O18 . 1.456(8) yes
S3 . O6 2_646 1.492(7) yes
O16 . H3 . 1.085 no
